data_4034648
loop_
_publ_author_name
'Kazim, Muhammad'
'Siegler, Maxime A.'
'Lectka, Thomas'

_publ_section_title
;
 A Protonated Quinone Methide Stabilized by a Combination of Partial
 Aromatization and \p-Interaction: Spectroscopic and Crystallographic
 Analysis.
;
_journal_issue 12
_journal_name_full 'The Journal of organic chemistry'
_journal_page_first 8284
_journal_page_last 8288
_journal_paper_doi 10.1021/acs.joc.9b00923
_journal_volume 84
_journal_year 2019
_chemical_formula_moiety '2(C29 H20 O4), C H2 Cl2'
_chemical_formula_sum 'C59 H42 Cl2 O8'
_chemical_formula_weight 949.82
_space_group_crystal_system triclinic
_space_group_IT_number 2
_space_group_name_Hall '-P 1'
_space_group_name_H-M_alt 'P -1'
_atom_sites_solution_hydrogens geom
_atom_sites_solution_primary direct
_atom_sites_solution_secondary difmap
_audit_creation_method SHELXL-2018/3
_cell_angle_alpha 72.988(4)
_cell_angle_beta 89.602(4)
_cell_angle_gamma 80.801(4)
_cell_formula_units_Z 1
_cell_length_a 7.9839(4)
_cell_length_b 9.8531(4)
_cell_length_c 15.2245(7)
_cell_measurement_reflns_used 4691
_cell_measurement_temperature 110(2)
_cell_measurement_theta_max 27.67
_cell_measurement_theta_min 2.80
_cell_volume 1129.51(9)
_computing_cell_refinement 'CrysAlisPro 1.171.39.29c (Rigaku OD, 2017)'
_computing_data_collection 'CrysAlisPro 1.171.39.29c (Rigaku OD, 2017)'
_computing_data_reduction 'CrysAlisPro 1.171.39.29c (Rigaku OD, 2017)'
_computing_molecular_graphics 'SHELXTL v6.10 (Sheldrick, 2008)'
_computing_publication_material 'SHELXTL v6.10 (Sheldrick, 2008)'
_computing_structure_refinement 'SHELXL-2018/3 (Sheldrick, 2018)'
_computing_structure_solution 'SHELXS-2018/3 (Sheldrick, 2018)'
_diffrn_ambient_temperature 110(2)
_diffrn_measured_fraction_theta_full 1.000
_diffrn_measured_fraction_theta_max 1.000
_diffrn_measurement_device_type 'SuperNova, Dual, Cu at zero, Atlas'
_diffrn_measurement_method '\w scans'
_diffrn_radiation_monochromator mirror
_diffrn_radiation_source 'SuperNova (Mo) X-ray Source'
_diffrn_radiation_type MoK\a
_diffrn_radiation_wavelength 0.71073
_diffrn_reflns_av_R_equivalents 0.0245
_diffrn_reflns_av_unetI/netI 0.0390
_diffrn_reflns_Laue_measured_fraction_full 1.000
_diffrn_reflns_Laue_measured_fraction_max 1.000
_diffrn_reflns_limit_h_max 9
_diffrn_reflns_limit_h_min -10
_diffrn_reflns_limit_k_max 12
_diffrn_reflns_limit_k_min -12
_diffrn_reflns_limit_l_max 18
_diffrn_reflns_limit_l_min -19
_diffrn_reflns_number 11672
_diffrn_reflns_point_group_measured_fraction_full 1.000
_diffrn_reflns_point_group_measured_fraction_max 1.000
_diffrn_reflns_theta_full 25.242
_diffrn_reflns_theta_max 27.497
_diffrn_reflns_theta_min 2.192
_exptl_absorpt_coefficient_mu 0.205
_exptl_absorpt_correction_T_max 1.000
_exptl_absorpt_correction_T_min 0.792
_exptl_absorpt_correction_type gaussian
_exptl_absorpt_process_details
;
CrysAlisPro 1.171.39.29c (Rigaku Oxford Diffraction, 2017)
Numerical absorption correction based on gaussian integration over
			a multifaceted crystal model
Empirical absorption correction using spherical harmonics,
 implemented in SCALE3 ABSPACK scaling algorithm.
;
_exptl_crystal_colour colorless
_exptl_crystal_density_diffrn 1.396
_exptl_crystal_description 'small block'
_exptl_crystal_F_000 494
_exptl_crystal_size_max 0.190
_exptl_crystal_size_mid 0.095
_exptl_crystal_size_min 0.060
_refine_diff_density_max 0.355
_refine_diff_density_min -0.389
_refine_diff_density_rms 0.050
_refine_ls_extinction_method none
_refine_ls_goodness_of_fit_ref 1.039
_refine_ls_hydrogen_treatment constr
_refine_ls_matrix_type full
_refine_ls_number_parameters 325
_refine_ls_number_reflns 5200
_refine_ls_number_restraints 13
_refine_ls_restrained_S_all 1.039
_refine_ls_R_factor_all 0.0636
_refine_ls_R_factor_gt 0.0479
_refine_ls_shift/su_max 0.000
_refine_ls_shift/su_mean 0.000
_refine_ls_structure_factor_coef Fsqd
_refine_ls_weighting_details 'w=1/[\s^2^(Fo^2^)+(0.0363P)^2^+0.8458P] where P=(Fo^2^+2Fc^2^)/3'
_refine_ls_weighting_scheme calc
_refine_ls_wR_factor_gt 0.1066
_refine_ls_wR_factor_ref 0.1158
_reflns_Friedel_coverage 0.000
_reflns_number_gt 4097
_reflns_number_total 5200
_reflns_threshold_expression 'I > 2\s(I)'
_cod_data_source_file jo9b00923_si_002.cif
_cod_data_source_block xs1812a
_cod_database_code 4034648
_shelx_shelxl_version_number 2018/3
_shelx_space_group_comment
;
The symmetry employed for this shelxl refinement is uniquely defined
by the following loop, which should always be used as a source of
symmetry information in preference to the above space-group names.
They are only intended as comments.
;
_oxdiff_exptl_absorpt_empirical_full_min 0.896
_oxdiff_exptl_absorpt_empirical_full_max 1.206
_oxdiff_exptl_absorpt_empirical_details
;
Empirical correction (ABSPACK) includes:
- Absorption correction using spherical harmonics
- Frame scaling
;

loop_
_space_group_symop_operation_xyz
'x, y, z'
'-x, -y, -z'

loop_
_atom_site_label
_atom_site_type_symbol
_atom_site_fract_x
_atom_site_fract_y
_atom_site_fract_z
_atom_site_U_iso_or_equiv
_atom_site_adp_type
_atom_site_occupancy
_atom_site_site_symmetry_order
_atom_site_calc_flag
_atom_site_refinement_flags_posn
_atom_site_refinement_flags_adp
_atom_site_refinement_flags_occupancy
_atom_site_disorder_assembly
_atom_site_disorder_group
C1 C 0.6781(2) 0.58793(17) 0.24248(11) 0.0146(3) Uani 1 1 d . . . . .
C2 C 0.8316(2) 0.47221(17) 0.29027(11) 0.0160(3) Uani 1 1 d . . . . .
H2 H 0.914055 0.439633 0.247926 0.019 Uiso 1 1 calc R U . . .
C3 C 0.9110(2) 0.51901(18) 0.36742(11) 0.0186(3) Uani 1 1 d . . . . .
H3A H 0.929624 0.620144 0.344536 0.022 Uiso 1 1 calc R U . . .
H3B H 1.020573 0.456458 0.391599 0.022 Uiso 1 1 calc R U . . .
C4 C 0.7756(2) 0.50129(18) 0.44286(11) 0.0180(3) Uani 1 1 d . . . . .
H4A H 0.822731 0.428908 0.500860 0.022 Uiso 1 1 calc R U . . .
H4B H 0.734587 0.593883 0.455291 0.022 Uiso 1 1 calc R U . . .
C5 C 0.6315(2) 0.45000(16) 0.39994(11) 0.0149(3) Uani 1 1 d . . . . .
H5 H 0.552693 0.399614 0.444537 0.018 Uiso 1 1 calc R U . . .
C6 C 0.5445(2) 0.57624(16) 0.31775(11) 0.0147(3) Uani 1 1 d . . . . .
C7 C 0.3726(2) 0.55427(17) 0.27981(11) 0.0165(3) Uani 1 1 d . . . . .
H7 H 0.282330 0.548817 0.325997 0.020 Uiso 1 1 calc R U . . .
C8 C 0.3258(2) 0.68075(17) 0.19395(11) 0.0178(3) Uani 1 1 d . . . . .
C9 C 0.1861(2) 0.78855(19) 0.18183(13) 0.0232(4) Uani 1 1 d . . . . .
H9 H 0.104902 0.784674 0.228057 0.028 Uiso 1 1 calc R U . . .
C10 C 0.1659(2) 0.9027(2) 0.10111(13) 0.0287(4) Uani 1 1 d . . . . .
H10 H 0.069180 0.976148 0.091730 0.034 Uiso 1 1 calc R U . . .
C11 C 0.2859(2) 0.9101(2) 0.03424(13) 0.0283(4) Uani 1 1 d . . . . .
H11 H 0.271326 0.988871 -0.020402 0.034 Uiso 1 1 calc R U . . .
C12 C 0.4276(2) 0.80272(19) 0.04684(12) 0.0227(4) Uani 1 1 d . . . . .
H12 H 0.510357 0.808241 0.001314 0.027 Uiso 1 1 calc R U . . .
C13 C 0.4468(2) 0.68758(18) 0.12651(11) 0.0179(3) Uani 1 1 d . . . . .
C14 C 0.5987(2) 0.56749(17) 0.15408(11) 0.0165(3) Uani 1 1 d . . . . .
H14 H 0.681298 0.571697 0.104071 0.020 Uiso 1 1 calc R U . . .
C15 C 0.7125(2) 0.74065(17) 0.22176(11) 0.0171(3) Uani 1 1 d . . . . .
C16 C 0.5199(2) 0.72124(17) 0.33546(11) 0.0176(3) Uani 1 1 d . . . . .
C17 C 0.4117(2) 0.41859(17) 0.25124(11) 0.0176(3) Uani 1 1 d . . . . .
C18 C 0.3463(2) 0.29288(18) 0.28858(12) 0.0217(4) Uani 1 1 d . . . . .
H18 H 0.262511 0.288642 0.333474 0.026 Uiso 1 1 calc R U . . .
C19 C 0.4048(2) 0.17292(19) 0.25957(13) 0.0261(4) Uani 1 1 d . . . . .
H19 H 0.361824 0.085915 0.285394 0.031 Uiso 1 1 calc R U . . .
C20 C 0.5255(3) 0.17962(19) 0.19325(13) 0.0275(4) Uani 1 1 d . . . . .
H20 H 0.564498 0.097084 0.173936 0.033 Uiso 1 1 calc R U . . .
C21 C 0.5902(2) 0.30631(19) 0.15457(12) 0.0238(4) Uani 1 1 d . . . . .
H21 H 0.671908 0.310910 0.108589 0.029 Uiso 1 1 calc R U . . .
C22 C 0.5337(2) 0.42538(17) 0.18410(11) 0.0178(3) Uani 1 1 d . . . . .
C23 C 0.7423(2) 0.35706(17) 0.35086(11) 0.0160(3) Uani 1 1 d . . . . .
C24 C 0.7818(2) 0.21218(17) 0.37186(11) 0.0172(3) Uani 1 1 d . . . . .
C25 C 0.6974(2) 0.11881(18) 0.44413(12) 0.0209(4) Uani 1 1 d . . . . .
H25 H 0.605669 0.160179 0.473099 0.025 Uiso 1 1 calc R U . . .
C26 C 0.7460(3) -0.02494(19) 0.47112(13) 0.0267(4) Uani 1 1 d . . . . .
H26 H 0.687801 -0.082673 0.518673 0.032 Uiso 1 1 calc R U . . .
C27 C 0.8855(3) -0.09376(19) 0.42916(14) 0.0290(4) Uani 1 1 d . . . . .
C28 C 0.9668(3) -0.0004(2) 0.35469(14) 0.0290(4) Uani 1 1 d . . . . .
H28 H 1.057427 -0.041655 0.324987 0.035 Uiso 1 1 calc R U . . .
C29 C 0.9162(2) 0.14318(19) 0.32712(13) 0.0229(4) Uani 1 1 d . . . . .
H29 H 0.969711 0.200658 0.277173 0.027 Uiso 1 1 calc R U . . .
O1 O 0.79944(16) 0.80296(13) 0.16527(8) 0.0226(3) Uani 1 1 d . . . . .
O2 O 0.62276(16) 0.80952(12) 0.27959(8) 0.0208(3) Uani 1 1 d . . . . .
O3 O 0.42680(17) 0.76495(13) 0.38613(8) 0.0252(3) Uani 1 1 d . . . . .
O4 O 0.9324(2) -0.22583(14) 0.45547(12) 0.0427(4) Uani 1 1 d . . . . .
C1S C -0.0367(6) 0.3864(5) -0.0318(3) 0.0479(12) Uani 0.5 1 d D U P A -1
H1S1 H -0.144214 0.347319 -0.020436 0.058 Uiso 0.5 1 calc R U P A -1
H1S2 H 0.020261 0.352435 -0.081270 0.058 Uiso 0.5 1 calc R U P A -1
Cl1 Cl 0.0940(2) 0.32041(18) 0.06857(9) 0.0585(4) Uani 0.5 1 d D U P A -1
Cl2 Cl -0.0827(2) 0.5749(2) -0.06837(9) 0.0650(4) Uani 0.5 1 d D U P A -1

loop_
_atom_site_aniso_label
_atom_site_aniso_U_11
_atom_site_aniso_U_22
_atom_site_aniso_U_33
_atom_site_aniso_U_23
_atom_site_aniso_U_13
_atom_site_aniso_U_12
C1 0.0162(8) 0.0143(8) 0.0125(7) -0.0019(6) 0.0016(6) -0.0043(6)
C2 0.0156(8) 0.0157(8) 0.0159(8) -0.0039(6) 0.0021(6) -0.0022(6)
C3 0.0172(8) 0.0174(8) 0.0200(8) -0.0031(6) -0.0026(7) -0.0040(6)
C4 0.0222(9) 0.0159(8) 0.0149(8) -0.0040(6) -0.0028(7) -0.0012(6)
C5 0.0189(8) 0.0121(7) 0.0116(7) -0.0002(6) 0.0012(6) -0.0026(6)
C6 0.0162(8) 0.0138(8) 0.0124(8) -0.0016(6) 0.0016(6) -0.0024(6)
C7 0.0148(8) 0.0171(8) 0.0155(8) -0.0009(6) 0.0013(6) -0.0040(6)
C8 0.0182(8) 0.0164(8) 0.0168(8) -0.0008(6) -0.0030(6) -0.0045(6)
C9 0.0185(9) 0.0233(9) 0.0247(9) -0.0024(7) -0.0015(7) -0.0029(7)
C10 0.0234(10) 0.0225(9) 0.0332(11) 0.0006(8) -0.0078(8) 0.0001(7)
C11 0.0309(11) 0.0229(9) 0.0236(9) 0.0059(7) -0.0092(8) -0.0064(8)
C12 0.0260(10) 0.0260(9) 0.0146(8) -0.0006(7) -0.0027(7) -0.0103(7)
C13 0.0185(8) 0.0186(8) 0.0163(8) -0.0034(6) -0.0024(6) -0.0056(6)
C14 0.0197(8) 0.0189(8) 0.0107(7) -0.0028(6) 0.0019(6) -0.0053(6)
C15 0.0172(8) 0.0166(8) 0.0148(8) -0.0007(6) -0.0029(6) -0.0023(6)
C16 0.0209(9) 0.0142(8) 0.0151(8) -0.0009(6) -0.0013(7) -0.0015(6)
C17 0.0178(8) 0.0172(8) 0.0162(8) -0.0020(6) -0.0049(6) -0.0035(6)
C18 0.0214(9) 0.0208(9) 0.0207(9) -0.0004(7) -0.0027(7) -0.0075(7)
C19 0.0342(11) 0.0189(9) 0.0245(9) -0.0015(7) -0.0058(8) -0.0107(8)
C20 0.0415(12) 0.0182(9) 0.0237(9) -0.0080(7) -0.0056(8) -0.0045(8)
C21 0.0311(10) 0.0244(9) 0.0168(8) -0.0077(7) -0.0018(7) -0.0040(7)
C22 0.0211(9) 0.0179(8) 0.0134(8) -0.0023(6) -0.0037(6) -0.0040(7)
C23 0.0179(8) 0.0182(8) 0.0116(7) -0.0036(6) -0.0013(6) -0.0032(6)
C24 0.0191(8) 0.0161(8) 0.0163(8) -0.0053(6) -0.0032(6) -0.0012(6)
C25 0.0258(9) 0.0182(8) 0.0179(8) -0.0040(7) -0.0043(7) -0.0040(7)
C26 0.0342(11) 0.0191(9) 0.0246(10) -0.0011(7) -0.0079(8) -0.0075(8)
C27 0.0316(11) 0.0170(9) 0.0384(11) -0.0096(8) -0.0178(9) -0.0005(8)
C28 0.0271(10) 0.0248(10) 0.0381(11) -0.0175(8) -0.0062(8) 0.0028(8)
C29 0.0236(9) 0.0222(9) 0.0237(9) -0.0099(7) -0.0018(7) -0.0004(7)
O1 0.0221(7) 0.0213(6) 0.0208(6) 0.0015(5) 0.0003(5) -0.0082(5)
O2 0.0259(7) 0.0137(6) 0.0217(6) -0.0032(5) 0.0009(5) -0.0036(5)
O3 0.0333(7) 0.0188(6) 0.0220(7) -0.0065(5) 0.0055(5) 0.0010(5)
O4 0.0444(9) 0.0152(7) 0.0650(11) -0.0097(7) -0.0243(8) 0.0023(6)
C1S 0.044(3) 0.079(3) 0.037(2) -0.032(2) 0.020(2) -0.032(3)
Cl1 0.0656(9) 0.0603(9) 0.0402(7) -0.0044(6) 0.0031(6) -0.0030(7)
Cl2 0.0659(10) 0.0750(11) 0.0403(7) -0.0092(7) 0.0023(6) 0.0140(8)

loop_
_atom_type_symbol
_atom_type_description
_atom_type_scat_dispersion_real
_atom_type_scat_dispersion_imag
_atom_type_scat_source
C C 0.0033 0.0016 'International Tables Vol C Tables 4.2.6.8 and 6.1.1.4'
H H 0.0000 0.0000 'International Tables Vol C Tables 4.2.6.8 and 6.1.1.4'
O O 0.0106 0.0060 'International Tables Vol C Tables 4.2.6.8 and 6.1.1.4'
Cl Cl 0.1484 0.1585 'International Tables Vol C Tables 4.2.6.8 and 6.1.1.4'

loop_
_geom_angle_atom_site_label_1
_geom_angle_atom_site_label_2
_geom_angle_atom_site_label_3
_geom_angle
C15 C1 C6 104.04(13)
C15 C1 C2 113.55(13)
C6 C1 C2 103.75(12)
C15 C1 C14 109.39(13)
C6 C1 C14 109.51(13)
C2 C1 C14 115.74(13)
C23 C2 C1 101.17(13)
C23 C2 C3 97.98(12)
C1 C2 C3 109.36(13)
C23 C2 H2 115.4
C1 C2 H2 115.4
C3 C2 H2 115.4
C2 C3 C4 103.75(13)
C2 C3 H3A 111.0
C4 C3 H3A 111.0
C2 C3 H3B 111.0
C4 C3 H3B 111.0
H3A C3 H3B 109.0
C5 C4 C3 103.38(13)
C5 C4 H4A 111.1
C3 C4 H4A 111.1
C5 C4 H4B 111.1
C3 C4 H4B 111.1
H4A C4 H4B 109.1
C23 C5 C4 97.75(13)
C23 C5 C6 101.76(12)
C4 C5 C6 108.80(13)
C23 C5 H5 115.5
C4 C5 H5 115.5
C6 C5 H5 115.5
C16 C6 C1 104.30(13)
C16 C6 C5 113.92(13)
C1 C6 C5 103.70(13)
C16 C6 C7 108.82(13)
C1 C6 C7 109.99(13)
C5 C6 C7 115.37(13)
C17 C7 C8 108.32(13)
C17 C7 C6 106.04(13)
C8 C7 C6 105.25(13)
C17 C7 H7 112.3
C8 C7 H7 112.3
C6 C7 H7 112.3
C9 C8 C13 120.42(15)
C9 C8 C7 125.93(16)
C13 C8 C7 113.47(14)
C8 C9 C10 119.22(17)
C8 C9 H9 120.4
C10 C9 H9 120.4
C11 C10 C9 120.52(18)
C11 C10 H10 119.7
C9 C10 H10 119.7
C10 C11 C12 120.33(17)
C10 C11 H11 119.8
C12 C11 H11 119.8
C13 C12 C11 119.33(17)
C13 C12 H12 120.3
C11 C12 H12 120.3
C12 C13 C8 120.16(16)
C12 C13 C14 126.09(16)
C8 C13 C14 113.56(14)
C22 C14 C13 108.22(14)
C22 C14 C1 106.66(12)
C13 C14 C1 104.25(13)
C22 C14 H14 112.4
C13 C14 H14 112.4
C1 C14 H14 112.4
O1 C15 O2 120.36(15)
O1 C15 C1 129.29(16)
O2 C15 C1 110.34(13)
O3 C16 O2 120.46(15)
O3 C16 C6 129.28(16)
O2 C16 C6 110.23(13)
C18 C17 C22 120.36(16)
C18 C17 C7 126.14(16)
C22 C17 C7 113.39(14)
C17 C18 C19 119.25(17)
C17 C18 H18 120.4
C19 C18 H18 120.4
C20 C19 C18 120.39(16)
C20 C19 H19 119.8
C18 C19 H19 119.8
C19 C20 C21 120.64(17)
C19 C20 H20 119.7
C21 C20 H20 119.7
C22 C21 C20 119.10(18)
C22 C21 H21 120.4
C20 C21 H21 120.4
C21 C22 C17 120.25(16)
C21 C22 C14 125.90(16)
C17 C22 C14 113.77(15)
C24 C23 C2 129.66(16)
C24 C23 C5 130.14(15)
C2 C23 C5 98.17(13)
C23 C24 C29 121.79(16)
C23 C24 C25 121.14(15)
C29 C24 C25 116.99(15)
C26 C25 C24 121.61(18)
C26 C25 H25 119.2
C24 C25 H25 119.2
C25 C26 C27 121.46(18)
C25 C26 H26 119.3
C27 C26 H26 119.3
O4 C27 C26 121.4(2)
O4 C27 C28 121.7(2)
C26 C27 C28 116.91(16)
C29 C28 C27 121.37(18)
C29 C28 H28 119.3
C27 C28 H28 119.3
C28 C29 C24 121.57(18)
C28 C29 H29 119.2
C24 C29 H29 119.2
C15 O2 C16 110.96(12)
Cl1 C1S Cl2 112.3(3)
Cl1 C1S H1S1 109.1
Cl2 C1S H1S1 109.1
Cl1 C1S H1S2 109.1
Cl2 C1S H1S2 109.1
H1S1 C1S H1S2 107.9

loop_
_geom_bond_atom_site_label_1
_geom_bond_atom_site_label_2
_geom_bond_distance
C1 C15 1.514(2)
C1 C6 1.552(2)
C1 C2 1.553(2)
C1 C14 1.570(2)
C2 C23 1.511(2)
C2 C3 1.554(2)
C2 H2 1.0000
C3 C4 1.563(2)
C3 H3A 0.9900
C3 H3B 0.9900
C4 C5 1.548(2)
C4 H4A 0.9900
C4 H4B 0.9900
C5 C23 1.521(2)
C5 C6 1.556(2)
C5 H5 1.0000
C6 C16 1.512(2)
C6 C7 1.563(2)
C7 C17 1.510(2)
C7 C8 1.519(2)
C7 H7 1.0000
C8 C9 1.384(2)
C8 C13 1.400(2)
C9 C10 1.392(2)
C9 H9 0.9500
C10 C11 1.388(3)
C10 H10 0.9500
C11 C12 1.392(3)
C11 H11 0.9500
C12 C13 1.387(2)
C12 H12 0.9500
C13 C14 1.518(2)
C14 C22 1.514(2)
C14 H14 1.0000
C15 O1 1.190(2)
C15 O2 1.391(2)
C16 O3 1.190(2)
C16 O2 1.393(2)
C17 C18 1.386(2)
C17 C22 1.402(2)
C18 C19 1.392(3)
C18 H18 0.9500
C19 C20 1.385(3)
C19 H19 0.9500
C20 C21 1.394(3)
C20 H20 0.9500
C21 C22 1.385(2)
C21 H21 0.9500
C23 C24 1.353(2)
C24 C29 1.451(2)
C24 C25 1.451(2)
C25 C26 1.346(2)
C25 H25 0.9500
C26 C27 1.453(3)
C26 H26 0.9500
C27 O4 1.239(2)
C27 C28 1.458(3)
C28 C29 1.346(3)
C28 H28 0.9500
C29 H29 0.9500
C1S Cl1 1.752(4)
C1S Cl2 1.753(5)
C1S H1S1 0.9900
C1S H1S2 0.9900

loop_
_geom_torsion_atom_site_label_1
_geom_torsion_atom_site_label_2
_geom_torsion_atom_site_label_3
_geom_torsion_atom_site_label_4
_geom_torsion
C15 C1 C2 C23 146.94(13)
C6 C1 C2 C23 34.66(15)
C14 C1 C2 C23 -85.31(15)
C15 C1 C2 C3 44.26(18)
C6 C1 C2 C3 -68.02(15)
C14 C1 C2 C3 172.01(13)
C23 C2 C3 C4 -34.14(15)
C1 C2 C3 C4 70.73(15)
C2 C3 C4 C5 -1.35(16)
C3 C4 C5 C23 36.06(14)
C3 C4 C5 C6 -69.22(15)
C15 C1 C6 C16 -2.00(15)
C2 C1 C6 C16 117.03(13)
C14 C1 C6 C16 -118.85(13)
C15 C1 C6 C5 -121.53(13)
C2 C1 C6 C5 -2.50(15)
C14 C1 C6 C5 121.62(13)
C15 C1 C6 C7 114.56(13)
C2 C1 C6 C7 -126.42(13)
C14 C1 C6 C7 -2.29(17)
C23 C5 C6 C16 -143.03(14)
C4 C5 C6 C16 -40.54(18)
C23 C5 C6 C1 -30.31(15)
C4 C5 C6 C1 72.18(15)
C23 C5 C6 C7 90.03(15)
C4 C5 C6 C7 -167.48(13)
C16 C6 C7 C17 172.24(13)
C1 C6 C7 C17 58.56(16)
C5 C6 C7 C17 -58.28(17)
C16 C6 C7 C8 57.57(16)
C1 C6 C7 C8 -56.12(16)
C5 C6 C7 C8 -172.96(13)
C17 C7 C8 C9 131.82(17)
C6 C7 C8 C9 -115.11(18)
C17 C7 C8 C13 -53.00(18)
C6 C7 C8 C13 60.07(17)
C13 C8 C9 C10 1.0(3)
C7 C8 C9 C10 175.91(16)
C8 C9 C10 C11 -1.3(3)
C9 C10 C11 C12 0.4(3)
C10 C11 C12 C13 0.6(3)
C11 C12 C13 C8 -0.8(2)
C11 C12 C13 C14 -175.44(16)
C9 C8 C13 C12 0.0(2)
C7 C8 C13 C12 -175.49(15)
C9 C8 C13 C14 175.26(15)
C7 C8 C13 C14 -0.2(2)
C12 C13 C14 C22 -132.24(17)
C8 C13 C14 C22 52.81(18)
C12 C13 C14 C1 114.49(17)
C8 C13 C14 C1 -60.45(17)
C15 C1 C14 C22 -168.36(14)
C6 C1 C14 C22 -54.93(16)
C2 C1 C14 C22 61.86(17)
C15 C1 C14 C13 -53.98(16)
C6 C1 C14 C13 59.44(16)
C2 C1 C14 C13 176.23(13)
C6 C1 C15 O1 -175.65(16)
C2 C1 C15 O1 72.3(2)
C14 C1 C15 O1 -58.7(2)
C6 C1 C15 O2 3.46(16)
C2 C1 C15 O2 -108.64(15)
C14 C1 C15 O2 120.39(14)
C1 C6 C16 O3 178.11(17)
C5 C6 C16 O3 -69.5(2)
C7 C6 C16 O3 60.7(2)
C1 C6 C16 O2 0.00(17)
C5 C6 C16 O2 112.36(15)
C7 C6 C16 O2 -117.36(14)
C8 C7 C17 C18 -130.46(17)
C6 C7 C17 C18 116.98(17)
C8 C7 C17 C22 53.38(18)
C6 C7 C17 C22 -59.18(17)
C22 C17 C18 C19 0.8(2)
C7 C17 C18 C19 -175.07(15)
C17 C18 C19 C20 -0.8(3)
C18 C19 C20 C21 0.0(3)
C19 C20 C21 C22 0.7(3)
C20 C21 C22 C17 -0.7(3)
C20 C21 C22 C14 175.77(16)
C18 C17 C22 C21 -0.1(2)
C7 C17 C22 C21 176.33(15)
C18 C17 C22 C14 -176.97(15)
C7 C17 C22 C14 -0.56(19)
C13 C14 C22 C21 130.81(17)
C1 C14 C22 C21 -117.54(17)
C13 C14 C22 C17 -52.51(18)
C1 C14 C22 C17 59.14(18)
C1 C2 C23 C24 141.62(17)
C3 C2 C23 C24 -106.73(18)
C1 C2 C23 C5 -53.57(14)
C3 C2 C23 C5 58.09(14)
C4 C5 C23 C24 105.60(19)
C6 C5 C23 C24 -143.26(17)
C4 C5 C23 C2 -59.10(13)
C6 C5 C23 C2 52.03(14)
C2 C23 C24 C29 -7.4(3)
C5 C23 C24 C29 -167.59(16)
C2 C23 C24 C25 169.08(15)
C5 C23 C24 C25 8.9(3)
C23 C24 C25 C26 -174.01(17)
C29 C24 C25 C26 2.6(2)
C24 C25 C26 C27 0.0(3)
C25 C26 C27 O4 178.40(17)
C25 C26 C27 C28 -1.8(3)
O4 C27 C28 C29 -179.32(18)
C26 C27 C28 C29 0.9(3)
C27 C28 C29 C24 1.8(3)
C23 C24 C29 C28 173.07(17)
C25 C24 C29 C28 -3.6(2)
O1 C15 O2 C16 175.54(15)
C1 C15 O2 C16 -3.67(17)
O3 C16 O2 C15 -176.04(15)
C6 C16 O2 C15 2.26(17)
